data_7126709
loop_
_publ_author_name
'Ji, Xiaoming'
'Wei, Feng'
'Wan, Bin'
'Cheng, Cang'
'Zhang, Yanghui'

_publ_section_title
;
 Palladium-catalyzed intermolecular C-H silylation initiated by
 aminopalladation.
;
_journal_issue 56
_journal_name_full 'Chemical communications (Cambridge, England)'
_journal_page_first 7801
_journal_page_last 7804
_journal_paper_doi 10.1039/d0cc00872a
_journal_volume 56
_journal_year 2020
_chemical_formula_sum 'C25 H34 Cl N O Si2'
_chemical_formula_weight 456.16
_space_group_crystal_system triclinic
_space_group_IT_number 2
_space_group_name_Hall '-P 1'
_space_group_name_H-M_alt 'P -1'
_atom_sites_solution_hydrogens geom
_audit_creation_method SHELXL-2018/1
_audit_update_record
;
2020-06-02 deposited with the CCDC.	2020-06-16 downloaded from the CCDC.
;
_cell_angle_alpha 81.918(4)
_cell_angle_beta 78.360(4)
_cell_angle_gamma 64.955(6)
_cell_formula_units_Z 2
_cell_length_a 8.8523(15)
_cell_length_b 9.551(2)
_cell_length_c 16.927(4)
_cell_measurement_reflns_used 631
_cell_measurement_temperature 296(2)
_cell_measurement_theta_max 28.24
_cell_measurement_theta_min 5.12
_cell_volume 1267.5(5)
_computing_cell_refinement 'Bruker SAINT'
_computing_data_collection 'Bruker APEX3'
_computing_data_reduction 'Bruker SAINT'
_computing_molecular_graphics 'Bruker SHELXTL'
_computing_publication_material 'Bruker SHELXTL'
_computing_structure_refinement 'SHELXL-2018/1 (Sheldrick, 2018)'
_computing_structure_solution 'SHELXT 2014/5 (Sheldrick, 2014)'
_diffrn_ambient_temperature 296(2)
_diffrn_measured_fraction_theta_full 0.990
_diffrn_measured_fraction_theta_max 0.987
_diffrn_measurement_device_type 'Bruker APEX-III CMOS'
_diffrn_measurement_method '\f and \w scans'
_diffrn_radiation_type CuK\a
_diffrn_radiation_wavelength 1.54178
_diffrn_reflns_av_R_equivalents 0.0299
_diffrn_reflns_av_unetI/netI 0.0330
_diffrn_reflns_Laue_measured_fraction_full 0.990
_diffrn_reflns_Laue_measured_fraction_max 0.987
_diffrn_reflns_limit_h_max 10
_diffrn_reflns_limit_h_min -10
_diffrn_reflns_limit_k_max 11
_diffrn_reflns_limit_k_min -11
_diffrn_reflns_limit_l_max 20
_diffrn_reflns_limit_l_min -19
_diffrn_reflns_number 13285
_diffrn_reflns_point_group_measured_fraction_full 0.990
_diffrn_reflns_point_group_measured_fraction_max 0.987
_diffrn_reflns_theta_full 67.679
_diffrn_reflns_theta_max 68.517
_diffrn_reflns_theta_min 5.121
_exptl_absorpt_coefficient_mu 2.355
_exptl_absorpt_correction_type multi-scan
_exptl_absorpt_process_details sadabs
_exptl_crystal_colour colourless
_exptl_crystal_density_diffrn 1.195
_exptl_crystal_description block
_exptl_crystal_F_000 488
_exptl_crystal_size_max 0.150
_exptl_crystal_size_mid 0.080
_exptl_crystal_size_min 0.060
_exptl_transmission_factor_max 0.7531
_exptl_transmission_factor_min 0.6706
_refine_diff_density_max 0.239
_refine_diff_density_min -0.272
_refine_diff_density_rms 0.038
_refine_ls_extinction_method none
_refine_ls_goodness_of_fit_ref 1.024
_refine_ls_hydrogen_treatment constr
_refine_ls_matrix_type full
_refine_ls_number_parameters 278
_refine_ls_number_reflns 4607
_refine_ls_number_restraints 0
_refine_ls_restrained_S_all 1.024
_refine_ls_R_factor_all 0.0422
_refine_ls_R_factor_gt 0.0377
_refine_ls_shift/su_max 0.000
_refine_ls_shift/su_mean 0.000
_refine_ls_structure_factor_coef Fsqd
_refine_ls_weighting_details 'w=1/[\s^2^(Fo^2^)+(0.0534P)^2^+0.2512P] where P=(Fo^2^+2Fc^2^)/3'
_refine_ls_weighting_scheme calc
_refine_ls_wR_factor_gt 0.0975
_refine_ls_wR_factor_ref 0.1029
_reflns_Friedel_coverage 0.000
_reflns_number_gt 4094
_reflns_number_total 4607
_reflns_threshold_expression 'I > 2\s(I)'
_cod_data_source_file d0cc00872a2.cif
_cod_data_source_block 200513a_a
_cod_depositor_comments 'Adding full bibliography for 7126709.cif.'
_cod_database_code 7126709
_shelx_shelxl_version_number 2018/1
_shelx_space_group_comment
; 
The symmetry employed for this shelxl refinement is uniquely defined 
by the following loop, which should always be used as a source of 
symmetry information in preference to the above space-group names. 
They are only intended as comments. 
;
_shelx_estimated_absorpt_t_min 0.719
_shelx_estimated_absorpt_t_max 0.872

loop_
_space_group_symop_operation_xyz
'x, y, z'
'-x, -y, -z'

loop_
_atom_site_label
_atom_site_type_symbol
_atom_site_fract_x
_atom_site_fract_y
_atom_site_fract_z
_atom_site_U_iso_or_equiv
_atom_site_adp_type
_atom_site_occupancy
_atom_site_site_symmetry_order
_atom_site_calc_flag
_atom_site_refinement_flags_posn
_atom_site_refinement_flags_adp
_atom_site_refinement_flags_occupancy
_atom_site_disorder_assembly
_atom_site_disorder_group
Cl1 Cl 0.79111(8) 0.80661(7) 0.48502(4) 0.08056(18) Uani 1 1 d . . . . .
Si1 Si 0.79975(6) 0.31020(6) 0.07831(3) 0.04927(14) Uani 1 1 d . . . . .
Si2 Si 0.51243(6) 0.00502(5) 0.22710(3) 0.04885(13) Uani 1 1 d . . . . .
O1 O 0.65716(18) 0.54919(14) 0.25849(8) 0.0589(3) Uani 1 1 d . . . . .
N1 N 0.75720(16) 0.36160(15) 0.35582(7) 0.0420(3) Uani 1 1 d . . . . .
C1 C 0.65704(18) 0.28804(16) 0.25703(8) 0.0381(3) Uani 1 1 d . . . . .
C2 C 0.6841(2) 0.41930(18) 0.28846(9) 0.0420(3) Uani 1 1 d . . . . .
C3 C 0.75984(19) 0.44104(19) 0.41903(9) 0.0432(3) Uani 1 1 d . . . . .
C4 C 0.7782(2) 0.5783(2) 0.41404(10) 0.0496(4) Uani 1 1 d . . . . .
H4 H 0.791907 0.632222 0.364857 0.059 Uiso 1 1 calc R U . . .
C5 C 0.7750(2) 0.6312(2) 0.48700(11) 0.0545(4) Uani 1 1 d . . . . .
C6 C 0.7579(2) 0.5515(2) 0.56017(11) 0.0597(5) Uani 1 1 d . . . . .
H6 H 0.759608 0.589361 0.607540 0.072 Uiso 1 1 calc R U . . .
C7 C 0.7380(2) 0.4144(2) 0.56282(11) 0.0573(4) Uani 1 1 d . . . . .
H7 H 0.724804 0.360410 0.612047 0.069 Uiso 1 1 calc R U . . .
C8 C 0.7381(2) 0.3585(2) 0.49179(10) 0.0473(4) Uani 1 1 d . . . . .
C9 C 0.7125(2) 0.2192(2) 0.47651(9) 0.0487(4) Uani 1 1 d . . . . .
H9A H 0.594319 0.236709 0.489442 0.058 Uiso 1 1 calc R U . . .
H9AB H 0.777936 0.127932 0.507693 0.058 Uiso 1 1 calc R U . . .
C10 C 0.77708(19) 0.20314(18) 0.38499(9) 0.0406(3) Uani 1 1 d . . . . .
C11 C 0.9634(2) 0.0932(2) 0.37076(11) 0.0528(4) Uani 1 1 d . . . . .
H11A H 1.005278 0.091770 0.313834 0.079 Uiso 1 1 calc R U . . .
H11B H 0.976093 -0.009198 0.391895 0.079 Uiso 1 1 calc R U . . .
H11C H 1.025975 0.127770 0.397602 0.079 Uiso 1 1 calc R U . . .
C12 C 0.67125(19) 0.17355(17) 0.33351(9) 0.0399(3) Uani 1 1 d . . . . .
H12A H 0.559937 0.191380 0.363747 0.048 Uiso 1 1 calc R U . . .
H12B H 0.725293 0.067372 0.317878 0.048 Uiso 1 1 calc R U . . .
C13 C 0.48373(18) 0.33691(17) 0.23193(8) 0.0393(3) Uani 1 1 d . . . . .
C14 C 0.3821(2) 0.4940(2) 0.22087(10) 0.0513(4) Uani 1 1 d . . . . .
H14 H 0.425208 0.565958 0.224483 0.062 Uiso 1 1 calc R U . . .
C15 C 0.2196(3) 0.5465(2) 0.20475(13) 0.0665(5) Uani 1 1 d . . . . .
H15 H 0.155040 0.652146 0.197641 0.080 Uiso 1 1 calc R U . . .
C16 C 0.1539(3) 0.4430(3) 0.19927(15) 0.0724(6) Uani 1 1 d . . . . .
H16 H 0.042889 0.476793 0.190837 0.087 Uiso 1 1 calc R U . . .
C17 C 0.2556(2) 0.2870(2) 0.20651(13) 0.0617(5) Uani 1 1 d . . . . .
H17 H 0.210822 0.217332 0.200896 0.074 Uiso 1 1 calc R U . . .
C18 C 0.42194(19) 0.22685(19) 0.22178(9) 0.0442(3) Uani 1 1 d . . . . .
C19 C 0.80434(19) 0.22446(18) 0.18571(9) 0.0425(3) Uani 1 1 d . . . . .
H19A H 0.825983 0.116544 0.183564 0.051 Uiso 1 1 calc R U . . .
H19B H 0.903246 0.225156 0.201694 0.051 Uiso 1 1 calc R U . . .
C20 C 0.7555(3) 0.5195(3) 0.06649(13) 0.0711(5) Uani 1 1 d . . . . .
H20A H 0.765777 0.551917 0.010076 0.107 Uiso 1 1 calc R U . . .
H20B H 0.834925 0.537043 0.090524 0.107 Uiso 1 1 calc R U . . .
H20C H 0.642985 0.577877 0.092765 0.107 Uiso 1 1 calc R U . . .
C21 C 1.0187(3) 0.2002(3) 0.02628(14) 0.0794(6) Uani 1 1 d . . . . .
H21A H 1.024951 0.226941 -0.030762 0.119 Uiso 1 1 calc R U . . .
H21B H 1.047332 0.091138 0.035945 0.119 Uiso 1 1 calc R U . . .
H21C H 1.096571 0.225965 0.046890 0.119 Uiso 1 1 calc R U . . .
C22 C 0.6493(3) 0.2744(3) 0.02979(12) 0.0735(6) Uani 1 1 d . . . . .
H22A H 0.663933 0.303612 -0.026935 0.110 Uiso 1 1 calc R U . . .
H22B H 0.535699 0.334762 0.054062 0.110 Uiso 1 1 calc R U . . .
H22C H 0.670821 0.166530 0.037251 0.110 Uiso 1 1 calc R U . . .
C23 C 0.7437(3) -0.1141(2) 0.20017(13) 0.0632(5) Uani 1 1 d . . . . .
H23A H 0.763289 -0.220894 0.200005 0.095 Uiso 1 1 calc R U . . .
H23B H 0.802477 -0.103154 0.239182 0.095 Uiso 1 1 calc R U . . .
H23C H 0.784186 -0.079424 0.147497 0.095 Uiso 1 1 calc R U . . .
C24 C 0.4419(3) -0.0635(2) 0.33084(14) 0.0685(5) Uani 1 1 d . . . . .
H24A H 0.322507 -0.005977 0.345732 0.103 Uiso 1 1 calc R U . . .
H24B H 0.500501 -0.048077 0.368485 0.103 Uiso 1 1 calc R U . . .
H24C H 0.466263 -0.171591 0.331670 0.103 Uiso 1 1 calc R U . . .
C25 C 0.4177(5) -0.0508(3) 0.1542(2) 0.1118(12) Uani 1 1 d . . . . .
H25A H 0.433434 0.000490 0.102185 0.168 Uiso 1 1 calc R U . . .
H25B H 0.299143 -0.020726 0.173184 0.168 Uiso 1 1 calc R U . . .
H25C H 0.471798 -0.160877 0.149762 0.168 Uiso 1 1 calc R U . . .

loop_
_atom_site_aniso_label
_atom_site_aniso_U_11
_atom_site_aniso_U_22
_atom_site_aniso_U_33
_atom_site_aniso_U_23
_atom_site_aniso_U_13
_atom_site_aniso_U_12
Cl1 0.0960(4) 0.0724(3) 0.0901(4) -0.0248(3) -0.0255(3) -0.0397(3)
Si1 0.0559(3) 0.0597(3) 0.0346(2) -0.00168(18) -0.00435(18) -0.0274(2)
Si2 0.0501(3) 0.0476(2) 0.0532(3) -0.00400(18) -0.01155(19) -0.0223(2)
O1 0.0877(9) 0.0489(6) 0.0525(7) 0.0084(5) -0.0279(6) -0.0360(6)
N1 0.0485(7) 0.0467(7) 0.0359(6) -0.0003(5) -0.0109(5) -0.0230(6)
C1 0.0414(7) 0.0398(7) 0.0332(7) 0.0002(5) -0.0076(5) -0.0168(6)
C2 0.0469(8) 0.0462(8) 0.0351(7) -0.0008(6) -0.0075(6) -0.0211(6)
C3 0.0393(7) 0.0524(8) 0.0383(8) -0.0069(6) -0.0092(6) -0.0167(6)
C4 0.0485(9) 0.0562(9) 0.0479(9) -0.0073(7) -0.0112(7) -0.0222(7)
C5 0.0472(9) 0.0595(10) 0.0592(11) -0.0183(8) -0.0120(7) -0.0178(8)
C6 0.0524(10) 0.0737(12) 0.0492(10) -0.0223(9) -0.0116(7) -0.0148(8)
C7 0.0539(10) 0.0731(12) 0.0386(8) -0.0097(8) -0.0075(7) -0.0179(8)
C8 0.0409(8) 0.0593(9) 0.0380(8) -0.0052(7) -0.0081(6) -0.0153(7)
C9 0.0517(9) 0.0589(9) 0.0360(8) 0.0046(7) -0.0105(6) -0.0239(8)
C10 0.0396(7) 0.0460(8) 0.0362(7) 0.0023(6) -0.0089(6) -0.0177(6)
C11 0.0413(8) 0.0597(10) 0.0539(10) -0.0014(8) -0.0123(7) -0.0157(7)
C12 0.0412(7) 0.0441(7) 0.0361(7) 0.0018(6) -0.0085(6) -0.0191(6)
C13 0.0397(7) 0.0439(7) 0.0311(7) -0.0015(5) -0.0058(5) -0.0140(6)
C14 0.0532(9) 0.0461(8) 0.0500(9) -0.0007(7) -0.0132(7) -0.0145(7)
C15 0.0564(11) 0.0532(10) 0.0738(13) 0.0012(9) -0.0221(9) -0.0034(8)
C16 0.0460(10) 0.0743(13) 0.0921(16) -0.0008(11) -0.0287(10) -0.0133(9)
C17 0.0488(10) 0.0662(11) 0.0755(13) -0.0015(9) -0.0219(9) -0.0242(9)
C18 0.0415(8) 0.0497(8) 0.0411(8) -0.0019(6) -0.0088(6) -0.0175(7)
C19 0.0413(8) 0.0481(8) 0.0376(8) -0.0021(6) -0.0045(6) -0.0187(6)
C20 0.0954(16) 0.0684(12) 0.0535(11) 0.0104(9) -0.0150(10) -0.0402(12)
C21 0.0748(14) 0.0950(16) 0.0571(12) -0.0126(11) 0.0154(10) -0.0330(12)
C22 0.0890(15) 0.1003(16) 0.0469(10) -0.0022(10) -0.0215(10) -0.0494(13)
C23 0.0631(11) 0.0501(9) 0.0698(12) -0.0178(8) 0.0133(9) -0.0230(8)
C24 0.0550(11) 0.0612(11) 0.0792(14) 0.0049(10) 0.0050(9) -0.0237(9)
C25 0.139(3) 0.0783(16) 0.141(3) -0.0233(16) -0.082(2) -0.0353(17)

loop_
_atom_type_symbol
_atom_type_description
_atom_type_scat_dispersion_real
_atom_type_scat_dispersion_imag
_atom_type_scat_source
C C 0.0181 0.0091 'International Tables Vol C Tables 4.2.6.8 and 6.1.1.4'
H H 0.0000 0.0000 'International Tables Vol C Tables 4.2.6.8 and 6.1.1.4'
Cl Cl 0.3639 0.7018 'International Tables Vol C Tables 4.2.6.8 and 6.1.1.4'
N N 0.0311 0.0180 'International Tables Vol C Tables 4.2.6.8 and 6.1.1.4'
O O 0.0492 0.0322 'International Tables Vol C Tables 4.2.6.8 and 6.1.1.4'
Si Si 0.2541 0.3302 'International Tables Vol C Tables 4.2.6.8 and 6.1.1.4'

loop_
_geom_angle_atom_site_label_1
_geom_angle_atom_site_label_2
_geom_angle_atom_site_label_3
_geom_angle
_geom_angle_site_symmetry_1
_geom_angle_site_symmetry_3
_geom_angle_publ_flag
C20 Si1 C22 109.78(11) . . ?
C20 Si1 C21 108.42(11) . . ?
C22 Si1 C21 108.59(12) . . ?
C20 Si1 C19 114.60(8) . . ?
C22 Si1 C19 111.70(9) . . ?
C21 Si1 C19 103.39(9) . . ?
C24 Si2 C23 107.66(10) . . ?
C24 Si2 C25 108.05(15) . . ?
C23 Si2 C25 103.37(13) . . ?
C24 Si2 C18 108.30(8) . . ?
C23 Si2 C18 121.51(8) . . ?
C25 Si2 C18 107.28(11) . . ?
C2 N1 C3 129.12(14) . . ?
C2 N1 C10 116.12(12) . . ?
C3 N1 C10 110.06(12) . . ?
C13 C1 C2 114.86(12) . . ?
C13 C1 C19 112.12(12) . . ?
C2 C1 C19 105.30(12) . . ?
C13 C1 C12 109.00(11) . . ?
C2 C1 C12 101.28(11) . . ?
C19 C1 C12 113.90(12) . . ?
O1 C2 N1 123.24(14) . . ?
O1 C2 C1 128.84(14) . . ?
N1 C2 C1 107.78(12) . . ?
C4 C3 C8 123.26(15) . . ?
C4 C3 N1 128.18(15) . . ?
C8 C3 N1 108.56(14) . . ?
C3 C4 C5 115.89(16) . . ?
C3 C4 H4 122.1 . . ?
C5 C4 H4 122.1 . . ?
C6 C5 C4 122.85(17) . . ?
C6 C5 Cl1 119.05(14) . . ?
C4 C5 Cl1 118.10(15) . . ?
C5 C6 C7 119.56(16) . . ?
C5 C6 H6 120.2 . . ?
C7 C6 H6 120.2 . . ?
C8 C7 C6 119.56(18) . . ?
C8 C7 H7 120.2 . . ?
C6 C7 H7 120.2 . . ?
C7 C8 C3 118.87(17) . . ?
C7 C8 C9 131.27(16) . . ?
C3 C8 C9 109.84(14) . . ?
C8 C9 C10 102.56(13) . . ?
C8 C9 H9A 111.3 . . ?
C10 C9 H9A 111.3 . . ?
C8 C9 H9AB 111.3 . . ?
C10 C9 H9AB 111.3 . . ?
H9A C9 H9AB 109.2 . . ?
N1 C10 C11 109.81(13) . . ?
N1 C10 C12 101.62(11) . . ?
C11 C10 C12 113.37(13) . . ?
N1 C10 C9 102.41(12) . . ?
C11 C10 C9 110.02(13) . . ?
C12 C10 C9 118.39(13) . . ?
C10 C11 H11A 109.5 . . ?
C10 C11 H11B 109.5 . . ?
H11A C11 H11B 109.5 . . ?
C10 C11 H11C 109.5 . . ?
H11A C11 H11C 109.5 . . ?
H11B C11 H11C 109.5 . . ?
C10 C12 C1 107.10(12) . . ?
C10 C12 H12A 110.3 . . ?
C1 C12 H12A 110.3 . . ?
C10 C12 H12B 110.3 . . ?
C1 C12 H12B 110.3 . . ?
H12A C12 H12B 108.5 . . ?
C14 C13 C18 118.97(14) . . ?
C14 C13 C1 119.15(14) . . ?
C18 C13 C1 121.86(13) . . ?
C15 C14 C13 122.23(17) . . ?
C15 C14 H14 118.9 . . ?
C13 C14 H14 118.9 . . ?
C16 C15 C14 119.82(18) . . ?
C16 C15 H15 120.1 . . ?
C14 C15 H15 120.1 . . ?
C15 C16 C17 118.56(18) . . ?
C15 C16 H16 120.7 . . ?
C17 C16 H16 120.7 . . ?
C16 C17 C18 124.17(18) . . ?
C16 C17 H17 117.9 . . ?
C18 C17 H17 117.9 . . ?
C17 C18 C13 116.07(15) . . ?
C17 C18 Si2 109.33(13) . . ?
C13 C18 Si2 134.58(12) . . ?
C1 C19 Si1 124.26(11) . . ?
C1 C19 H19A 106.3 . . ?
Si1 C19 H19A 106.3 . . ?
C1 C19 H19B 106.3 . . ?
Si1 C19 H19B 106.3 . . ?
H19A C19 H19B 106.4 . . ?
Si1 C20 H20A 109.5 . . ?
Si1 C20 H20B 109.5 . . ?
H20A C20 H20B 109.5 . . ?
Si1 C20 H20C 109.5 . . ?
H20A C20 H20C 109.5 . . ?
H20B C20 H20C 109.5 . . ?
Si1 C21 H21A 109.5 . . ?
Si1 C21 H21B 109.5 . . ?
H21A C21 H21B 109.5 . . ?
Si1 C21 H21C 109.5 . . ?
H21A C21 H21C 109.5 . . ?
H21B C21 H21C 109.5 . . ?
Si1 C22 H22A 109.5 . . ?
Si1 C22 H22B 109.5 . . ?
H22A C22 H22B 109.5 . . ?
Si1 C22 H22C 109.5 . . ?
H22A C22 H22C 109.5 . . ?
H22B C22 H22C 109.5 . . ?
Si2 C23 H23A 109.5 . . ?
Si2 C23 H23B 109.5 . . ?
H23A C23 H23B 109.5 . . ?
Si2 C23 H23C 109.5 . . ?
H23A C23 H23C 109.5 . . ?
H23B C23 H23C 109.5 . . ?
Si2 C24 H24A 109.5 . . ?
Si2 C24 H24B 109.5 . . ?
H24A C24 H24B 109.5 . . ?
Si2 C24 H24C 109.5 . . ?
H24A C24 H24C 109.5 . . ?
H24B C24 H24C 109.5 . . ?
Si2 C25 H25A 109.5 . . ?
Si2 C25 H25B 109.5 . . ?
H25A C25 H25B 109.5 . . ?
Si2 C25 H25C 109.5 . . ?
H25A C25 H25C 109.5 . . ?
H25B C25 H25C 109.5 . . ?

loop_
_geom_bond_atom_site_label_1
_geom_bond_atom_site_label_2
_geom_bond_distance
_geom_bond_site_symmetry_2
_geom_bond_publ_flag
Cl1 C5 1.7359(19) . ?
Si1 C20 1.857(2) . ?
Si1 C22 1.863(2) . ?
Si1 C21 1.867(2) . ?
Si1 C19 1.8869(16) . ?
Si2 C24 1.866(2) . ?
Si2 C23 1.868(2) . ?
Si2 C25 1.869(2) . ?
Si2 C18 1.9176(17) . ?
O1 C2 1.214(2) . ?
N1 C2 1.357(2) . ?
N1 C3 1.405(2) . ?
N1 C10 1.471(2) . ?
C1 C13 1.534(2) . ?
C1 C2 1.551(2) . ?
C1 C19 1.558(2) . ?
C1 C12 1.5616(19) . ?
C3 C4 1.377(2) . ?
C3 C8 1.391(2) . ?
C4 C5 1.390(2) . ?
C4 H4 0.9300 . ?
C5 C6 1.376(3) . ?
C6 C7 1.387(3) . ?
C6 H6 0.9300 . ?
C7 C8 1.382(2) . ?
C7 H7 0.9300 . ?
C8 C9 1.504(2) . ?
C9 C10 1.544(2) . ?
C9 H9A 0.9700 . ?
C9 H9AB 0.9700 . ?
C10 C11 1.525(2) . ?
C10 C12 1.530(2) . ?
C11 H11A 0.9600 . ?
C11 H11B 0.9600 . ?
C11 H11C 0.9600 . ?
C12 H12A 0.9700 . ?
C12 H12B 0.9700 . ?
C13 C14 1.394(2) . ?
C13 C18 1.418(2) . ?
C14 C15 1.380(3) . ?
C14 H14 0.9300 . ?
C15 C16 1.363(3) . ?
C15 H15 0.9300 . ?
C16 C17 1.379(3) . ?
C16 H16 0.9300 . ?
C17 C18 1.400(2) . ?
C17 H17 0.9300 . ?
C19 H19A 0.9700 . ?
C19 H19B 0.9700 . ?
C20 H20A 0.9600 . ?
C20 H20B 0.9600 . ?
C20 H20C 0.9600 . ?
C21 H21A 0.9600 . ?
C21 H21B 0.9600 . ?
C21 H21C 0.9600 . ?
C22 H22A 0.9600 . ?
C22 H22B 0.9600 . ?
C22 H22C 0.9600 . ?
C23 H23A 0.9600 . ?
C23 H23B 0.9600 . ?
C23 H23C 0.9600 . ?
C24 H24A 0.9600 . ?
C24 H24B 0.9600 . ?
C24 H24C 0.9600 . ?
C25 H25A 0.9600 . ?
C25 H25B 0.9600 . ?
C25 H25C 0.9600 . ?

loop_
_geom_torsion_atom_site_label_1
_geom_torsion_atom_site_label_2
_geom_torsion_atom_site_label_3
_geom_torsion_atom_site_label_4
_geom_torsion
_geom_torsion_site_symmetry_1
_geom_torsion_site_symmetry_2
_geom_torsion_site_symmetry_3
_geom_torsion_site_symmetry_4
_geom_torsion_publ_flag
C3 N1 C2 O1 25.7(3) . . . . ?
C10 N1 C2 O1 178.72(15) . . . . ?
C3 N1 C2 C1 -158.23(14) . . . . ?
C10 N1 C2 C1 -5.20(18) . . . . ?
C13 C1 C2 O1 -48.7(2) . . . . ?
C19 C1 C2 O1 75.1(2) . . . . ?
C12 C1 C2 O1 -166.00(17) . . . . ?
C13 C1 C2 N1 135.48(13) . . . . ?
C19 C1 C2 N1 -100.67(14) . . . . ?
C12 C1 C2 N1 18.21(15) . . . . ?
C2 N1 C3 C4 -39.6(3) . . . . ?
C10 N1 C3 C4 166.09(15) . . . . ?
C2 N1 C3 C8 139.65(16) . . . . ?
C10 N1 C3 C8 -14.66(17) . . . . ?
C8 C3 C4 C5 0.4(2) . . . . ?
N1 C3 C4 C5 179.59(15) . . . . ?
C3 C4 C5 C6 1.2(3) . . . . ?
C3 C4 C5 Cl1 -178.07(12) . . . . ?
C4 C5 C6 C7 -1.9(3) . . . . ?
Cl1 C5 C6 C7 177.38(14) . . . . ?
C5 C6 C7 C8 0.9(3) . . . . ?
C6 C7 C8 C3 0.6(3) . . . . ?
C6 C7 C8 C9 -177.19(17) . . . . ?
C4 C3 C8 C7 -1.3(2) . . . . ?
N1 C3 C8 C7 179.37(15) . . . . ?
C4 C3 C8 C9 176.93(15) . . . . ?
N1 C3 C8 C9 -2.36(18) . . . . ?
C7 C8 C9 C10 -164.98(17) . . . . ?
C3 C8 C9 C10 17.04(17) . . . . ?
C2 N1 C10 C11 109.68(15) . . . . ?
C3 N1 C10 C11 -92.32(15) . . . . ?
C2 N1 C10 C12 -10.62(17) . . . . ?
C3 N1 C10 C12 147.38(12) . . . . ?
C2 N1 C10 C9 -133.46(14) . . . . ?
C3 N1 C10 C9 24.54(15) . . . . ?
C8 C9 C10 N1 -24.09(15) . . . . ?
C8 C9 C10 C11 92.62(15) . . . . ?
C8 C9 C10 C12 -134.79(14) . . . . ?
N1 C10 C12 C1 21.78(15) . . . . ?
C11 C10 C12 C1 -95.98(15) . . . . ?
C9 C10 C12 C1 132.91(14) . . . . ?
C13 C1 C12 C10 -146.06(12) . . . . ?
C2 C1 C12 C10 -24.59(15) . . . . ?
C19 C1 C12 C10 87.92(15) . . . . ?
C2 C1 C13 C14 14.65(19) . . . . ?
C19 C1 C13 C14 -105.50(16) . . . . ?
C12 C1 C13 C14 127.45(15) . . . . ?
C2 C1 C13 C18 -163.60(13) . . . . ?
C19 C1 C13 C18 76.25(17) . . . . ?
C12 C1 C13 C18 -50.80(18) . . . . ?
C18 C13 C14 C15 3.7(3) . . . . ?
C1 C13 C14 C15 -174.63(17) . . . . ?
C13 C14 C15 C16 0.1(3) . . . . ?
C14 C15 C16 C17 -2.9(4) . . . . ?
C15 C16 C17 C18 2.1(4) . . . . ?
C16 C17 C18 C13 1.5(3) . . . . ?
C16 C17 C18 Si2 179.83(19) . . . . ?
C14 C13 C18 C17 -4.3(2) . . . . ?
C1 C13 C18 C17 173.98(15) . . . . ?
C14 C13 C18 Si2 177.97(13) . . . . ?
C1 C13 C18 Si2 -3.8(2) . . . . ?
C13 C1 C19 Si1 40.36(17) . . . . ?
C2 C1 C19 Si1 -85.21(14) . . . . ?
C12 C1 C19 Si1 164.72(11) . . . . ?
C20 Si1 C19 C1 55.34(16) . . . . ?
C22 Si1 C19 C1 -70.30(16) . . . . ?
C21 Si1 C19 C1 173.13(14) . . . . ?
